data_4323733
loop_
_publ_author_name
'Mathias O. Senge'
'Werner W. Kalisch'

_publ_section_title
;
 Synthesis and Structural Characterization of Nonplanar
 Tetraphenylporphyrins and Their Metal Complexes with Graded Degrees of
 \b-Ethyl Substitution
;
_journal_name_full 'Inorganic Chemistry'
_journal_page_first 6103
_journal_page_last 6116
_journal_paper_doi 10.1021/ic970765g
_journal_volume 36
_journal_year 1997
_chemical_compound_source synthetic
_chemical_formula_moiety 'C54 H43 N5 Zn'
_chemical_formula_structural 'C54 H43 N5 Zn'
_chemical_formula_sum 'C54 H43 N5 Zn'
_chemical_formula_weight 827.30
_chemical_name_common Zn(II)DEtTPP(b-pic)
_chemical_name_systematic
; 
 (3-Picoline)(2,3-Diethyl-5,10,15,20-tetraphenyl-
 porphyrinato)zinc(II) 
;
_space_group_IT_number 2
_symmetry_cell_setting triclinic
_symmetry_space_group_name_Hall '-P 1'
_symmetry_space_group_name_H-M 'P -1'
_atom_sites_solution_hydrogens geom
_atom_sites_solution_primary direct
_atom_sites_solution_secondary difmap
_audit_creation_method SHELXL
_cell_angle_alpha 60.94(2)
_cell_angle_beta 83.16(2)
_cell_angle_gamma 85.73(2)
_cell_formula_units_Z 2
_cell_length_a 10.033(2)
_cell_length_b 16.124(4)
_cell_length_c 16.447(5)
_cell_measurement_reflns_used 34
_cell_measurement_temperature 293(2)
_cell_measurement_theta_max 14
_cell_measurement_theta_min 11
_cell_volume 2308.7(11)
_computing_cell_refinement 'Siemens P3'
_computing_data_collection 'Siemens P3'
_computing_data_reduction 'XDISK, Shelxtl-Plus, Siemens, 1994'
_computing_molecular_graphics 'XP, Shelxtl-Plus, Siemens, 1994'
_computing_publication_material 'XCIF, Shelxtl-Plus, Siemens, 1994'
_computing_structure_refinement 'SHELXL-93 (Sheldrick, 1993)'
_computing_structure_solution 'SHELXS-86 (Sheldrick, 1990)'
_diffrn_ambient_temperature 293(2)
_diffrn_measurement_device 'Siemens R3m/V'
_diffrn_measurement_method \w-scans
_diffrn_radiation_monochromator graphite
_diffrn_radiation_source 'fine-focus sealed tube'
_diffrn_radiation_type MoK\a
_diffrn_radiation_wavelength 0.71073
_diffrn_reflns_av_R_equivalents 0.0214
_diffrn_reflns_av_sigmaI/netI 0.0451
_diffrn_reflns_limit_h_max 12
_diffrn_reflns_limit_h_min -12
_diffrn_reflns_limit_k_max 19
_diffrn_reflns_limit_k_min -16
_diffrn_reflns_limit_l_max 20
_diffrn_reflns_limit_l_min 0
_diffrn_reflns_number 9215
_diffrn_reflns_theta_max 26.00
_diffrn_reflns_theta_min 1.42
_diffrn_standards_decay_% stable
_diffrn_standards_interval_count 198
_diffrn_standards_number 2
_exptl_absorpt_coefficient_mu 0.572
_exptl_absorpt_correction_T_max 0.8
_exptl_absorpt_correction_T_min 0.8
_exptl_absorpt_correction_type empirical
_exptl_crystal_colour red
_exptl_crystal_density_diffrn 1.190
_exptl_crystal_density_meas ?
_exptl_crystal_density_method n/d
_exptl_crystal_description cube
_exptl_crystal_F_000 864
_exptl_crystal_size_max 0.4
_exptl_crystal_size_mid 0.4
_exptl_crystal_size_min 0.4
_refine_diff_density_max 1.239
_refine_diff_density_min -0.480
_refine_diff_density_rms 0.139
_refine_ls_extinction_coef n/d
_refine_ls_extinction_method n/a
_refine_ls_goodness_of_fit_all 0.819
_refine_ls_goodness_of_fit_obs 0.805
_refine_ls_hydrogen_treatment constr
_refine_ls_matrix_type full
_refine_ls_number_parameters 542
_refine_ls_number_reflns 9080
_refine_ls_number_restraints 24
_refine_ls_restrained_S_all 0.871
_refine_ls_restrained_S_obs 0.807
_refine_ls_R_factor_all 0.0974
_refine_ls_R_factor_obs 0.0681
_refine_ls_shift/esd_max 0.000
_refine_ls_shift/esd_mean 0.000
_refine_ls_structure_factor_coef Fsqd
_refine_ls_weighting_details 'w=1/[\s^2^(Fo^2^)+(0.1783P)^2^+5.3171P] where P=(Fo^2^+2Fc^2^)/3'
_refine_ls_weighting_scheme calc
_refine_ls_wR_factor_all 0.2570
_refine_ls_wR_factor_obs 0.2024
_reflns_number_observed 6565
_reflns_number_total 9086
_reflns_observed_criterion >2sigma(I)
_cod_data_source_file ic970765g_04.cif
_cod_data_source_block ms260
_cod_depositor_comments
;
The following automatic conversions were performed:

'_exptl_crystal_density_meas' value 'n/d' was changed to '?' - the
value is perceived as not measured.

Automatic conversion script
Id: cif_fix_values 3008 2015-01-20 13:52:24Z robertas 

The following automatic conversions were performed:

'_refine_ls_weighting_scheme' value 'calc
w=1/[\s^2^(Fo^2^)+(0.1783P)^2^+5.3171P] where P=(Fo^2^+2Fc^2^)/3' was
changed to 'calc'. New tag '_refine_ls_weighting_details' was
created. The value of the new tag was set to
'w=1/[\s^2^(Fo^2^)+(0.1783P)^2^+5.3171P] where P=(Fo^2^+2Fc^2^)/3'.

Automatic conversion script
Id: cif_fix_values 3143 2015-03-26 13:38:13Z robertas 
;
_cod_original_cell_volume 2308.7(10)
_cod_database_code 4323733

loop_
_symmetry_equiv_pos_as_xyz
'x, y, z'
'-x, -y, -z'

loop_
_atom_site_aniso_label
_atom_site_aniso_U_11
_atom_site_aniso_U_22
_atom_site_aniso_U_33
_atom_site_aniso_U_23
_atom_site_aniso_U_13
_atom_site_aniso_U_12
Zn 0.0412(3) 0.0412(3) 0.0417(3) -0.0202(2) -0.0044(2) -0.0011(2)
N1A 0.039(2) 0.061(2) 0.055(2) -0.034(2) -0.011(2) 0.000(2)
C1A 0.048(3) 0.066(3) 0.052(3) -0.032(2) -0.007(2) -0.003(2)
C2A 0.046(3) 0.076(4) 0.069(3) -0.043(3) -0.007(2) -0.003(2)
C3A 0.054(3) 0.099(5) 0.072(4) -0.052(4) -0.021(3) 0.004(3)
C4A 0.064(3) 0.083(4) 0.053(3) -0.032(3) -0.016(3) 0.002(3)
C5A 0.051(3) 0.078(4) 0.050(3) -0.028(3) -0.013(2) 0.001(2)
C6A 0.060(4) 0.129(6) 0.087(5) -0.047(5) 0.003(3) -0.029(4)
N21 0.047(2) 0.043(2) 0.047(2) -0.022(2) -0.001(2) -0.002(2)
N22 0.043(2) 0.042(2) 0.045(2) -0.021(2) -0.003(2) -0.0007(15)
N23 0.051(2) 0.041(2) 0.043(2) -0.021(2) -0.004(2) -0.001(2)
N24 0.043(2) 0.041(2) 0.046(2) -0.019(2) -0.004(2) -0.0010(15)
C1 0.049(2) 0.041(2) 0.044(2) -0.018(2) -0.001(2) -0.002(2)
C2 0.057(3) 0.043(2) 0.048(3) -0.016(2) -0.004(2) -0.002(2)
C21 0.073(3) 0.041(3) 0.058(3) -0.017(2) 0.006(3) -0.002(2)
C22 0.097(5) 0.057(3) 0.083(4) -0.036(3) -0.004(4) -0.006(3)
C3 0.055(3) 0.043(2) 0.045(3) -0.017(2) -0.001(2) -0.005(2)
C31 0.070(4) 0.049(3) 0.064(3) -0.020(3) 0.015(3) -0.005(2)
C32 0.075(4) 0.095(5) 0.133(7) -0.070(5) 0.028(4) -0.032(4)
C4 0.042(2) 0.046(2) 0.042(2) -0.018(2) -0.004(2) -0.002(2)
C5 0.043(2) 0.050(2) 0.041(2) -0.019(2) -0.004(2) 0.000(2)
C51 0.042(2) 0.049(2) 0.043(2) -0.021(2) -0.002(2) -0.001(2)
C52 0.045(3) 0.058(3) 0.055(3) -0.025(2) -0.008(2) 0.002(2)
C53 0.041(3) 0.071(3) 0.074(4) -0.037(3) 0.006(2) -0.007(2)
C54 0.065(3) 0.080(4) 0.054(3) -0.032(3) 0.010(3) -0.012(3)
C55 0.069(4) 0.094(4) 0.042(3) -0.025(3) -0.005(2) -0.014(3)
C56 0.048(3) 0.077(4) 0.049(3) -0.026(3) -0.006(2) -0.005(2)
C6 0.046(2) 0.050(2) 0.044(2) -0.024(2) -0.003(2) 0.003(2)
C7 0.070(3) 0.061(3) 0.048(3) -0.031(2) 0.004(2) -0.003(2)
C8 0.076(3) 0.055(3) 0.055(3) -0.034(3) -0.001(3) 0.002(2)
C9 0.045(2) 0.046(2) 0.051(3) -0.028(2) -0.005(2) 0.000(2)
C10 0.049(2) 0.044(2) 0.048(3) -0.026(2) -0.007(2) 0.001(2)
C101 0.069(3) 0.043(2) 0.050(3) -0.024(2) -0.007(2) 0.006(2)
C102 0.078(4) 0.078(4) 0.176(9) -0.079(5) -0.024(5) 0.021(4)
C103 0.114(7) 0.088(6) 0.195(11) -0.086(7) -0.033(7) 0.040(5)
C104 0.149(8) 0.056(4) 0.092(5) -0.046(4) -0.023(5) 0.021(4)
C105 0.145(8) 0.080(5) 0.206(11) -0.092(7) -0.073(8) 0.011(5)
C106 0.098(5) 0.073(4) 0.186(9) -0.077(6) -0.065(6) 0.018(4)
C11 0.051(3) 0.045(2) 0.047(3) -0.021(2) -0.009(2) 0.000(2)
C12 0.076(3) 0.040(2) 0.051(3) -0.017(2) -0.004(2) 0.000(2)
C13 0.072(3) 0.046(3) 0.042(3) -0.012(2) 0.001(2) -0.001(2)
C14 0.048(2) 0.045(2) 0.043(2) -0.019(2) -0.007(2) -0.001(2)
C15 0.048(2) 0.047(2) 0.040(2) -0.017(2) -0.003(2) -0.005(2)
C151 0.059(3) 0.046(2) 0.041(2) -0.019(2) -0.002(2) 0.004(2)
C152 0.061(3) 0.060(3) 0.054(3) -0.017(3) 0.001(2) -0.004(2)
C153 0.069(4) 0.071(4) 0.083(5) -0.024(4) 0.017(3) 0.000(3)
C154 0.121(6) 0.076(4) 0.060(4) -0.018(3) 0.033(4) 0.015(4)
C155 0.126(6) 0.073(4) 0.044(3) -0.025(3) -0.002(3) 0.014(4)
C156 0.085(4) 0.063(3) 0.051(3) -0.026(3) -0.008(3) 0.003(3)
C16 0.043(2) 0.050(2) 0.044(2) -0.023(2) -0.003(2) -0.002(2)
C17 0.057(3) 0.054(3) 0.051(3) -0.028(2) 0.000(2) -0.001(2)
C18 0.061(3) 0.048(3) 0.052(3) -0.028(2) 0.004(2) 0.002(2)
C19 0.046(2) 0.044(2) 0.048(2) -0.024(2) -0.003(2) 0.000(2)
C20 0.050(3) 0.040(2) 0.056(3) -0.023(2) -0.002(2) 0.001(2)
C201 0.056(3) 0.041(2) 0.065(3) -0.023(2) 0.006(2) -0.002(2)
C202 0.084(4) 0.052(3) 0.079(4) -0.034(3) 0.014(3) -0.009(3)
C203 0.101(5) 0.054(4) 0.113(6) -0.042(4) 0.028(5) -0.012(3)
C204 0.077(5) 0.058(4) 0.145(8) -0.032(5) 0.023(5) 0.008(3)
C205 0.068(4) 0.060(4) 0.121(6) -0.018(4) -0.014(4) 0.010(3)
C206 0.061(3) 0.060(3) 0.082(4) -0.023(3) -0.008(3) 0.003(3)

loop_
_atom_site_label
_atom_site_type_symbol
_atom_site_fract_x
_atom_site_fract_y
_atom_site_fract_z
_atom_site_U_iso_or_equiv
_atom_site_thermal_displace_type
_atom_site_occupancy
_atom_site_calc_flag
_atom_site_refinement_flags
_atom_site_disorder_group
Zn Zn 0.05158(5) 0.46997(3) 0.23310(3) 0.0412(2) Uani 1 d . .
N1A N 0.2349(4) 0.4645(3) 0.2931(3) 0.0489(9) Uani 1 d . .
C1A C 0.3388(5) 0.5169(4) 0.2391(4) 0.0532(11) Uani 1 d . .
H1AA H 0.3277(5) 0.5581(4) 0.1766(4) 0.064 Uiso 1 calc R .
C2A C 0.4616(5) 0.5142(4) 0.2699(4) 0.0600(13) Uani 1 d . .
C3A C 0.4746(6) 0.4519(5) 0.3641(4) 0.069(2) Uani 1 d . .
H3AA H 0.5552(6) 0.4474(5) 0.3887(4) 0.083 Uiso 1 calc R .
C4A C 0.3690(6) 0.3974(5) 0.4204(4) 0.0670(14) Uani 1 d . .
H4AA H 0.3774(6) 0.3555(5) 0.4832(4) 0.080 Uiso 1 calc R .
C5A C 0.2504(5) 0.4054(4) 0.3830(4) 0.0602(13) Uani 1 d . .
H5AA H 0.1785(5) 0.3686(4) 0.4216(4) 0.072 Uiso 1 calc R .
C6A C 0.5749(7) 0.5738(6) 0.2037(5) 0.093(2) Uani 1 d . .
H6AA H 0.6523(7) 0.5629(6) 0.2370(5) 0.140 Uiso 1 calc R .
H6AB H 0.5486(7) 0.6396(6) 0.1767(5) 0.140 Uiso 1 calc R .
H6AC H 0.5962(7) 0.5570(6) 0.1550(5) 0.140 Uiso 1 calc R .
N21 N 0.0599(4) 0.6084(3) 0.1200(3) 0.0459(8) Uani 1 d . .
N22 N 0.1259(4) 0.4212(3) 0.1427(3) 0.0434(8) Uani 1 d . .
N23 N -0.0066(4) 0.3319(3) 0.3292(3) 0.0445(8) Uani 1 d . .
N24 N -0.0817(4) 0.5177(3) 0.3060(3) 0.0440(8) Uani 1 d . .
C1 C 0.0092(5) 0.6893(3) 0.1211(3) 0.0464(10) Uani 1 d . .
C2 C 0.0736(5) 0.7718(3) 0.0422(3) 0.0516(11) Uani 1 d . .
C21 C 0.0622(6) 0.8733(3) 0.0237(4) 0.0616(14) Uani 1 d . .
H21A H -0.0316(6) 0.8888(3) 0.0331(4) 0.074 Uiso 1 calc R .
H21B H 0.0933(6) 0.9148(3) -0.0411(4) 0.074 Uiso 1 calc R .
C22 C 0.1420(7) 0.8923(4) 0.0858(5) 0.078(2) Uani 1 d . .
H22A H 0.1307(7) 0.9577(4) 0.0707(5) 0.118 Uiso 1 calc R .
H22B H 0.2354(7) 0.8785(4) 0.0758(5) 0.118 Uiso 1 calc R .
H22C H 0.1104(7) 0.8526(4) 0.1501(5) 0.118 Uiso 1 calc R .
C3 C 0.1624(5) 0.7394(3) -0.0060(3) 0.0501(11) Uani 1 d . .
C31 C 0.2644(6) 0.7998(4) -0.0832(4) 0.0660(15) Uani 1 d . .
H31A H 0.2304(6) 0.8647(4) -0.1141(4) 0.079 Uiso 1 calc R .
H31B H 0.2772(6) 0.7776(4) -0.1289(4) 0.079 Uiso 1 calc R .
C32 C 0.3991(7) 0.7982(5) -0.0488(6) 0.096(2) Uani 1 d . .
H32A H 0.4604(7) 0.8380(5) -0.1008(6) 0.144 Uiso 1 calc R .
H32B H 0.4345(7) 0.7344(5) -0.0196(6) 0.144 Uiso 1 calc R .
H32C H 0.3875(7) 0.8212(5) -0.0044(6) 0.144 Uiso 1 calc R .
C4 C 0.1472(4) 0.6367(3) 0.0400(3) 0.0445(10) Uani 1 d . .
C5 C 0.2010(5) 0.5745(3) 0.0072(3) 0.0457(10) Uani 1 d . .
C51 C 0.2865(4) 0.6126(3) -0.0851(3) 0.0457(10) Uani 1 d D .
C52 C 0.4243(4) 0.6113(4) -0.0874(3) 0.0537(11) Uani 1 d D .
H52A H 0.4648(4) 0.5849(4) -0.0318(3) 0.064 Uiso 1 calc R .
C53 C 0.5030(5) 0.6492(4) -0.1721(4) 0.0614(13) Uani 1 d D .
H53A H 0.5960(5) 0.6481(4) -0.1732(4) 0.074 Uiso 1 calc R .
C54 C 0.4445(5) 0.6883(4) -0.2542(4) 0.0670(15) Uani 1 d D .
H54A H 0.4973(5) 0.7161(4) -0.3110(4) 0.080 Uiso 1 calc R .
C55 C 0.3074(5) 0.6865(5) -0.2524(4) 0.071(2) Uani 1 d D .
H55A H 0.2676(5) 0.7107(5) -0.3079(4) 0.085 Uiso 1 calc R .
C56 C 0.2287(5) 0.6488(4) -0.1681(3) 0.0596(13) Uani 1 d D .
H56A H 0.1360(5) 0.6478(4) -0.1673(3) 0.072 Uiso 1 calc R .
C6 C 0.1801(5) 0.4758(3) 0.0529(3) 0.0465(10) Uani 1 d . .
C7 C 0.2190(6) 0.4160(4) 0.0111(4) 0.0586(13) Uani 1 d . .
H7A H 0.2572(6) 0.4356(4) -0.0497(4) 0.070 Uiso 1 calc R .
C8 C 0.1897(6) 0.3267(4) 0.0763(4) 0.0590(13) Uani 1 d . .
H8A H 0.2030(6) 0.2730(4) 0.0687(4) 0.071 Uiso 1 calc R .
C9 C 0.1345(5) 0.3287(3) 0.1593(3) 0.0454(10) Uani 1 d . .
C10 C 0.0990(5) 0.2487(3) 0.2452(3) 0.0453(10) Uani 1 d . .
C101 C 0.1280(5) 0.1534(3) 0.2516(4) 0.0540(12) Uani 1 d D .
C102 C 0.2553(7) 0.1149(5) 0.2601(7) 0.103(3) Uani 1 d D .
H10A H 0.3252(7) 0.1480(5) 0.2630(7) 0.123 Uiso 1 calc R .
C103 C 0.2809(9) 0.0277(6) 0.2645(8) 0.125(3) Uani 1 d D .
H10B H 0.3678(9) 0.0023(6) 0.2709(8) 0.151 Uiso 1 calc R .
C104 C 0.1806(8) -0.0218(5) 0.2596(5) 0.095(2) Uani 1 d D .
H10C H 0.1980(8) -0.0809(5) 0.2630(5) 0.114 Uiso 1 calc R .
C105 C 0.0560(9) 0.0167(5) 0.2496(8) 0.129(4) Uani 1 d D .
H10D H -0.0129(9) -0.0157(5) 0.2447(8) 0.155 Uiso 1 calc R .
C106 C 0.0285(8) 0.1029(5) 0.2466(7) 0.109(3) Uani 1 d D .
H10E H -0.0590(8) 0.1273(5) 0.2411(7) 0.131 Uiso 1 calc R .
C11 C 0.0348(5) 0.2515(3) 0.3246(3) 0.0478(10) Uani 1 d . .
C12 C -0.0035(6) 0.1694(4) 0.4134(4) 0.0583(13) Uani 1 d . .
H12A H 0.0134(6) 0.1063(4) 0.4287(4) 0.070 Uiso 1 calc R .
C13 C -0.0678(6) 0.2010(4) 0.4698(4) 0.0575(12) Uani 1 d . .
H13A H -0.1031(6) 0.1641(4) 0.5313(4) 0.069 Uiso 1 calc R .
C14 C -0.0716(5) 0.3029(3) 0.4168(3) 0.0456(10) Uani 1 d . .
C15 C -0.1355(5) 0.3643(3) 0.4481(3) 0.0463(10) Uani 1 d . .
C151 C -0.2104(5) 0.3227(3) 0.5437(3) 0.0502(11) Uani 1 d D .
C152 C -0.3272(5) 0.2727(4) 0.5631(4) 0.0632(14) Uani 1 d D .
H15A H -0.3565(5) 0.2613(4) 0.5180(4) 0.076 Uiso 1 calc R .
C153 C -0.4005(6) 0.2398(5) 0.6498(4) 0.082(2) Uani 1 d D .
H15B H -0.4785(6) 0.2061(5) 0.6625(4) 0.098 Uiso 1 calc R .
C154 C -0.3585(8) 0.2566(5) 0.7172(5) 0.097(3) Uani 1 d D .
H15C H -0.4085(8) 0.2350(5) 0.7749(5) 0.116 Uiso 1 calc R .
C155 C -0.2421(8) 0.3056(5) 0.6986(4) 0.084(2) Uani 1 d D .
H15D H -0.2132(8) 0.3168(5) 0.7440(4) 0.100 Uiso 1 calc R .
C156 C -0.1676(6) 0.3383(4) 0.6122(3) 0.0670(15) Uani 1 d D .
H15E H -0.0887(6) 0.3708(4) 0.6003(3) 0.080 Uiso 1 calc R .
C16 C -0.1436(5) 0.4637(3) 0.3948(3) 0.0458(10) Uani 1 d . .
C17 C -0.2278(5) 0.5235(4) 0.4213(4) 0.0536(12) Uani 1 d . .
H17A H -0.2792(5) 0.5045(4) 0.4782(4) 0.064 Uiso 1 calc R .
C18 C -0.2196(5) 0.6115(3) 0.3498(3) 0.0531(12) Uani 1 d . .
H18A H -0.2651(5) 0.6648(3) 0.3476(3) 0.064 Uiso 1 calc R .
C19 C -0.1279(5) 0.6091(3) 0.2770(3) 0.0452(10) Uani 1 d . .
C20 C -0.0888(5) 0.6893(3) 0.1902(3) 0.0491(11) Uani 1 d . .
C201 C -0.1723(5) 0.7770(3) 0.1693(4) 0.0564(12) Uani 1 d D .
C202 C -0.1703(6) 0.8270(4) 0.2174(4) 0.072(2) Uani 1 d D .
H20A H -0.1103(6) 0.8091(4) 0.2623(4) 0.086 Uiso 1 calc R .
C203 C -0.2574(7) 0.9042(4) 0.1991(6) 0.091(2) Uani 1 d D .
H20B H -0.2567(7) 0.9371(4) 0.2324(6) 0.110 Uiso 1 calc R .
C204 C -0.3439(7) 0.9312(5) 0.1322(6) 0.104(3) Uani 1 d D .
H20C H -0.4028(7) 0.9823(5) 0.1207(6) 0.125 Uiso 1 calc R .
C205 C -0.3456(7) 0.8846(4) 0.0819(6) 0.094(2) Uani 1 d D .
H20D H -0.4027(7) 0.9050(4) 0.0349(6) 0.113 Uiso 1 calc R .
C206 C -0.2613(6) 0.8066(4) 0.1016(4) 0.073(2) Uani 1 d D .
H20E H -0.2645(6) 0.7734(4) 0.0688(4) 0.087 Uiso 1 calc R .

loop_
_atom_type_symbol
_atom_type_description
_atom_type_scat_dispersion_real
_atom_type_scat_dispersion_imag
_atom_type_scat_source
C C 0.0033 0.0016 'International Tables Vol C Tables 4.2.6.8 and 6.1.1.4'
H H 0.0000 0.0000 'International Tables Vol C Tables 4.2.6.8 and 6.1.1.4'
N N 0.0061 0.0033 'International Tables Vol C Tables 4.2.6.8 and 6.1.1.4'
Zn Zn 0.2839 1.4301 'International Tables Vol C Tables 4.2.6.8 and 6.1.1.4'

loop_
_geom_angle_atom_site_label_1
_geom_angle_atom_site_label_2
_geom_angle_atom_site_label_3
_geom_angle
_geom_angle_site_symmetry_1
_geom_angle_site_symmetry_3
_geom_angle_publ_flag
N24 Zn N22 160.46(15) . . ?
N24 Zn N23 88.55(15) . . ?
N22 Zn N23 88.31(15) . . ?
N24 Zn N21 89.08(15) . . ?
N22 Zn N21 88.48(15) . . ?
N23 Zn N21 163.5(2) . . ?
N24 Zn N1A 100.53(15) . . ?
N22 Zn N1A 98.98(15) . . ?
N23 Zn N1A 96.0(2) . . ?
N21 Zn N1A 100.4(2) . . ?
C1A N1A C5A 118.0(4) . . ?
C1A N1A Zn 120.2(3) . . ?
C5A N1A Zn 121.8(3) . . ?
N1A C1A C2A 124.3(5) . . ?
C1A C2A C3A 116.3(5) . . ?
C1A C2A C6A 120.9(5) . . ?
C3A C2A C6A 122.8(5) . . ?
C4A C3A C2A 120.1(5) . . ?
C3A C4A C5A 119.1(5) . . ?
N1A C5A C4A 122.2(5) . . ?
C1 N21 C4 107.0(4) . . ?
C1 N21 Zn 126.4(3) . . ?
C4 N21 Zn 124.5(3) . . ?
C6 N22 C9 106.5(4) . . ?
C6 N22 Zn 125.6(3) . . ?
C9 N22 Zn 127.8(3) . . ?
C11 N23 C14 106.7(4) . . ?
C11 N23 Zn 126.2(3) . . ?
C14 N23 Zn 126.0(3) . . ?
C19 N24 C16 106.2(4) . . ?
C19 N24 Zn 127.3(3) . . ?
C16 N24 Zn 126.5(3) . . ?
N21 C1 C20 123.7(4) . . ?
N21 C1 C2 109.4(4) . . ?
C20 C1 C2 126.9(4) . . ?
C3 C2 C1 107.2(4) . . ?
C3 C2 C21 124.9(4) . . ?
C1 C2 C21 127.3(4) . . ?
C2 C21 C22 113.5(5) . . ?
C2 C3 C4 106.5(4) . . ?
C2 C3 C31 124.2(4) . . ?
C4 C3 C31 128.8(4) . . ?
C3 C31 C32 112.8(5) . . ?
N21 C4 C5 123.1(4) . . ?
N21 C4 C3 109.4(4) . . ?
C5 C4 C3 127.3(4) . . ?
C4 C5 C6 125.3(4) . . ?
C4 C5 C51 119.8(4) . . ?
C6 C5 C51 114.8(4) . . ?
C52 C51 C56 119.0(4) . . ?
C52 C51 C5 120.0(4) . . ?
C56 C51 C5 121.0(4) . . ?
C51 C52 C53 120.2(5) . . ?
C54 C53 C52 120.3(5) . . ?
C53 C54 C55 119.7(5) . . ?
C54 C55 C56 120.1(5) . . ?
C51 C56 C55 120.5(5) . . ?
N22 C6 C5 126.8(4) . . ?
N22 C6 C7 109.2(4) . . ?
C5 C6 C7 124.0(4) . . ?
C8 C7 C6 107.1(4) . . ?
C7 C8 C9 107.7(4) . . ?
N22 C9 C10 125.4(4) . . ?
N22 C9 C8 109.4(4) . . ?
C10 C9 C8 125.2(4) . . ?
C9 C10 C11 124.9(4) . . ?
C9 C10 C101 117.3(4) . . ?
C11 C10 C101 117.7(4) . . ?
C106 C101 C102 117.8(5) . . ?
C106 C101 C10 120.9(5) . . ?
C102 C101 C10 121.3(5) . . ?
C101 C102 C103 120.7(7) . . ?
C104 C103 C102 120.9(7) . . ?
C105 C104 C103 118.5(6) . . ?
C104 C105 C106 121.3(7) . . ?
C101 C106 C105 120.9(7) . . ?
N23 C11 C10 125.4(4) . . ?
N23 C11 C12 109.1(4) . . ?
C10 C11 C12 125.4(4) . . ?
C13 C12 C11 107.6(4) . . ?
C12 C13 C14 106.9(4) . . ?
N23 C14 C15 124.6(4) . . ?
N23 C14 C13 109.8(4) . . ?
C15 C14 C13 125.6(4) . . ?
C14 C15 C16 125.5(4) . . ?
C14 C15 C151 119.1(4) . . ?
C16 C15 C151 115.3(4) . . ?
C152 C151 C156 119.1(5) . . ?
C152 C151 C15 120.5(4) . . ?
C156 C151 C15 120.3(4) . . ?
C151 C152 C153 120.2(6) . . ?
C154 C153 C152 120.5(6) . . ?
C155 C154 C153 119.6(6) . . ?
C154 C155 C156 120.3(6) . . ?
C151 C156 C155 120.4(6) . . ?
N24 C16 C15 125.8(4) . . ?
N24 C16 C17 109.3(4) . . ?
C15 C16 C17 124.6(4) . . ?
C18 C17 C16 107.6(4) . . ?
C17 C18 C19 107.8(4) . . ?
N24 C19 C20 125.8(4) . . ?
N24 C19 C18 109.1(4) . . ?
C20 C19 C18 125.1(4) . . ?
C1 C20 C19 125.7(4) . . ?
C1 C20 C201 119.4(4) . . ?
C19 C20 C201 114.5(4) . . ?
C202 C201 C206 118.3(5) . . ?
C202 C201 C20 123.2(5) . . ?
C206 C201 C20 118.4(5) . . ?
C201 C202 C203 120.5(6) . . ?
C204 C203 C202 119.6(7) . . ?
C203 C204 C205 121.1(7) . . ?
C204 C205 C206 119.2(7) . . ?
C201 C206 C205 121.2(6) . . ?

loop_
_geom_bond_atom_site_label_1
_geom_bond_atom_site_label_2
_geom_bond_distance
_geom_bond_site_symmetry_2
_geom_bond_publ_flag
Zn N24 2.045(4) . ?
Zn N22 2.043(4) . ?
Zn N23 2.086(4) . ?
Zn N21 2.099(4) . ?
Zn N1A 2.165(4) . ?
N1A C1A 1.331(6) . ?
N1A C5A 1.336(6) . ?
C1A C2A 1.376(7) . ?
C2A C3A 1.394(8) . ?
C2A C6A 1.501(8) . ?
C3A C4A 1.365(8) . ?
C4A C5A 1.373(7) . ?
N21 C1 1.373(6) . ?
N21 C4 1.380(6) . ?
N22 C6 1.366(6) . ?
N22 C9 1.377(6) . ?
N23 C11 1.366(6) . ?
N23 C14 1.374(6) . ?
N24 C19 1.372(6) . ?
N24 C16 1.381(6) . ?
C1 C20 1.411(6) . ?
C1 C2 1.457(6) . ?
C2 C3 1.364(7) . ?
C2 C21 1.509(7) . ?
C21 C22 1.522(9) . ?
C3 C4 1.459(6) . ?
C3 C31 1.499(7) . ?
C31 C32 1.520(10) . ?
C4 C5 1.401(6) . ?
C5 C6 1.412(7) . ?
C5 C51 1.511(6) . ?
C51 C52 1.378(5) . ?
C51 C56 1.380(6) . ?
C52 C53 1.387(6) . ?
C53 C54 1.368(6) . ?
C54 C55 1.374(6) . ?
C55 C56 1.380(6) . ?
C6 C7 1.442(7) . ?
C7 C8 1.341(7) . ?
C8 C9 1.426(7) . ?
C9 C10 1.402(7) . ?
C10 C11 1.404(7) . ?
C10 C101 1.497(6) . ?
C101 C106 1.368(7) . ?
C101 C102 1.370(7) . ?
C102 C103 1.380(7) . ?
C103 C104 1.363(8) . ?
C104 C105 1.345(8) . ?
C105 C106 1.376(7) . ?
C11 C12 1.448(7) . ?
C12 C13 1.343(7) . ?
C13 C14 1.438(7) . ?
C14 C15 1.406(7) . ?
C15 C16 1.406(6) . ?
C15 C151 1.502(6) . ?
C151 C152 1.388(6) . ?
C151 C156 1.387(6) . ?
C152 C153 1.388(6) . ?
C153 C154 1.379(7) . ?
C154 C155 1.378(7) . ?
C155 C156 1.391(6) . ?
C16 C17 1.426(7) . ?
C17 C18 1.332(7) . ?
C18 C19 1.435(6) . ?
C19 C20 1.418(7) . ?
C20 C201 1.497(6) . ?
C201 C202 1.380(6) . ?
C201 C206 1.386(6) . ?
C202 C203 1.394(7) . ?
C203 C204 1.364(8) . ?
C204 C205 1.364(8) . ?
C205 C206 1.382(7) . ?
